data_7127375
loop_
_publ_author_name
'Kiernicki, John J.'
'Norwine, Emily E.'
'Lovasz, Myles A.'
'Zeller, Matthias'
'Szymczak, Nathaniel K.'

_publ_section_title
;
 Mobility of Lewis acids within the secondary coordination sphere: toward
 a model for cooperative substrate binding.
;
_journal_issue 86
_journal_name_full 'Chemical communications (Cambridge, England)'
_journal_page_first 13105
_journal_page_last 13108
_journal_paper_doi 10.1039/d0cc05121g
_journal_volume 56
_journal_year 2020
_chemical_formula_moiety 'C23 H38 B Br2 N5 Zn, C6 H6'
_chemical_formula_sum 'C29 H44 B Br2 N5 Zn'
_chemical_formula_weight 698.69
_chemical_properties_physical Air-sensitive,Moisture-sensitive,Hygroscopic
_space_group_crystal_system triclinic
_space_group_IT_number 2
_space_group_name_Hall '-P 1'
_space_group_name_H-M_alt 'P -1'
_atom_sites_solution_hydrogens mixed
_atom_sites_solution_primary direct
_atom_sites_solution_secondary difmap
_audit_creation_method SHELXL-2018/3
_audit_update_record
;
2020-06-24 deposited with the CCDC.	2020-09-16 downloaded from the CCDC.
;
_cell_angle_alpha 105.494(2)
_cell_angle_beta 99.734(2)
_cell_angle_gamma 101.500(2)
_cell_formula_units_Z 2
_cell_length_a 10.6610(5)
_cell_length_b 11.8149(6)
_cell_length_c 13.2704(6)
_cell_measurement_reflns_used 9929
_cell_measurement_temperature 150(2)
_cell_measurement_theta_max 30.3849
_cell_measurement_theta_min 2.3551
_cell_volume 1534.07(13)
_computing_cell_refinement 'SAINT V8.38A (Bruker, 2016)'
_computing_data_collection 'Apex3 v2018.1-0 (Bruker, 2018)'
_computing_data_reduction 'SAINT V8.38A (Bruker, 2016)'
_computing_structure_refinement
;  
SHELXL-2018/3 (Sheldrick, 2015, 2018), 
SHELXLE Rev946 (H\"ubschle et al., 2011)
;
_computing_structure_solution 'SHELXS-97 (Sheldrick, 2008)'
_diffrn_ambient_temperature 150(2)
_diffrn_detector_area_resol_mean 10.4167
_diffrn_measured_fraction_theta_full 0.998
_diffrn_measured_fraction_theta_max 0.988
_diffrn_measurement_device_type 'Bruker AXS D8 Quest CMOS diffractometer'
_diffrn_measurement_method 'omega and phi scans'
_diffrn_radiation_monochromator 'Triumph curved graphite crystal'
_diffrn_radiation_type MoK\a
_diffrn_radiation_wavelength 0.71073
_diffrn_reflns_av_R_equivalents 0.0453
_diffrn_reflns_av_unetI/netI 0.0617
_diffrn_reflns_Laue_measured_fraction_full 0.998
_diffrn_reflns_Laue_measured_fraction_max 0.988
_diffrn_reflns_limit_h_max 16
_diffrn_reflns_limit_h_min -16
_diffrn_reflns_limit_k_max 18
_diffrn_reflns_limit_k_min -18
_diffrn_reflns_limit_l_max 20
_diffrn_reflns_limit_l_min -19
_diffrn_reflns_number 46054
_diffrn_reflns_point_group_measured_fraction_full 0.998
_diffrn_reflns_point_group_measured_fraction_max 0.988
_diffrn_reflns_theta_full 25.242
_diffrn_reflns_theta_max 33.213
_diffrn_reflns_theta_min 2.808
_diffrn_source 'fine focus sealed tube X-ray source'
_diffrn_source_current '30 mA'
_diffrn_source_voltage '50 kV'
_exptl_absorpt_coefficient_mu 3.432
_exptl_absorpt_correction_T_max 0.7465
_exptl_absorpt_correction_T_min 0.6339
_exptl_absorpt_correction_type multi-scan
_exptl_absorpt_process_details
;
 SADABS 2016/2: Krause, L., Herbst-Irmer, R., Sheldrick G.M. & Stalke D.,
 J. Appl. Cryst. 48 (2015) 3-10
;
_exptl_crystal_colour colourless
_exptl_crystal_density_diffrn 1.513
_exptl_crystal_description wedge
_exptl_crystal_F_000 716
_exptl_crystal_recrystallization_method 'Re-crystallisation from solvent'
_exptl_crystal_size_max 0.210
_exptl_crystal_size_mid 0.170
_exptl_crystal_size_min 0.120
_refine_diff_density_max 1.073
_refine_diff_density_min -0.806
_refine_diff_density_rms 0.105
_refine_ls_extinction_method none
_refine_ls_goodness_of_fit_ref 1.013
_refine_ls_hydrogen_treatment mixed
_refine_ls_matrix_type full
_refine_ls_number_parameters 359
_refine_ls_number_reflns 11627
_refine_ls_number_restraints 4
_refine_ls_restrained_S_all 1.013
_refine_ls_R_factor_all 0.0834
_refine_ls_R_factor_gt 0.0377
_refine_ls_shift/su_max 0.001
_refine_ls_shift/su_mean 0.000
_refine_ls_structure_factor_coef Fsqd
_refine_ls_weighting_details 'w=1/[\s^2^(Fo^2^)+(0.0329P)^2^+0.3324P] where P=(Fo^2^+2Fc^2^)/3'
_refine_ls_weighting_scheme calc
_refine_ls_wR_factor_gt 0.0671
_refine_ls_wR_factor_ref 0.0786
_reflns_Friedel_coverage 0.000
_reflns_number_gt 7716
_reflns_number_total 11627
_reflns_threshold_expression 'I > 2\s(I)'
_cod_data_source_file d0cc05121g2.cif
_cod_data_source_block ML73_2_0m
_cod_depositor_comments 'Adding full bibliography for 7127369--7127381.cif.'
_cod_database_code 7127375
_shelx_shelxl_version_number 2018/3
_shelx_space_group_comment
;
The symmetry employed for this shelxl refinement is uniquely defined
by the following loop, which should always be used as a source of
symmetry information in preference to the above space-group names.
They are only intended as comments.
;
_shelx_estimated_absorpt_t_min 0.533
_shelx_estimated_absorpt_t_max 0.684

loop_
_space_group_symop_operation_xyz
'x, y, z'
'-x, -y, -z'

loop_
_atom_site_label
_atom_site_type_symbol
_atom_site_fract_x
_atom_site_fract_y
_atom_site_fract_z
_atom_site_U_iso_or_equiv
_atom_site_adp_type
_atom_site_occupancy
_atom_site_site_symmetry_order
_atom_site_calc_flag
_atom_site_refinement_flags_posn
_atom_site_refinement_flags_adp
_atom_site_refinement_flags_occupancy
_atom_site_disorder_assembly
_atom_site_disorder_group
Br1 Br 0.12672(2) 0.81536(2) 0.24467(2) 0.02833(6) Uani 1 1 d . . . . .
Br2 Br 0.38340(2) 0.91945(2) 0.08624(2) 0.02324(5) Uani 1 1 d . . . . .
Zn1 Zn 0.21041(2) 0.76236(2) 0.08959(2) 0.01775(5) Uani 1 1 d . . . . .
N1 N 0.09407(14) 0.68518(13) -0.06695(12) 0.0162(3) Uani 1 1 d . . . . .
N2 N 0.22938(15) 0.58766(13) 0.05836(12) 0.0158(3) Uani 1 1 d . . . . .
N3 N 0.29600(15) 0.52217(13) 0.10629(12) 0.0156(3) Uani 1 1 d . . . . .
N4 N 0.46910(16) 0.85381(14) 0.40668(13) 0.0186(3) Uani 1 1 d D . . . .
H4A H 0.3810(15) 0.8209(18) 0.3857(17) 0.022 Uiso 1 1 d D U . . .
H4B H 0.481(2) 0.8821(19) 0.4777(12) 0.022 Uiso 1 1 d D U . . .
N5 N 0.49327(18) 0.96212(15) 0.37124(13) 0.0233(4) Uani 1 1 d D . . . .
H5A H 0.4271(18) 0.946(2) 0.3164(15) 0.028 Uiso 1 1 d D U . . .
H5B H 0.5648(18) 0.966(2) 0.3478(18) 0.028 Uiso 1 1 d D U . . .
C1 C 0.0383(2) 0.87273(17) -0.07298(17) 0.0263(4) Uani 1 1 d . . . . .
H1A H 0.129917 0.921652 -0.050209 0.039 Uiso 1 1 calc R U . . .
H1B H 0.000775 0.877954 -0.009912 0.039 Uiso 1 1 calc R U . . .
H1C H -0.012808 0.903499 -0.123264 0.039 Uiso 1 1 calc R U . . .
C2 C 0.03400(18) 0.74304(17) -0.12730(15) 0.0193(4) Uani 1 1 d . . . . .
C3 C -0.02747(19) 0.68380(18) -0.23544(16) 0.0229(4) Uani 1 1 d . . . . .
H3 H -0.069054 0.725559 -0.277513 0.027 Uiso 1 1 calc R U . . .
C4 C -0.02772(19) 0.56420(18) -0.28120(16) 0.0240(4) Uani 1 1 d . . . . .
H4 H -0.070037 0.523060 -0.354742 0.029 Uiso 1 1 calc R U . . .
C5 C 0.03425(18) 0.50433(17) -0.21914(15) 0.0204(4) Uani 1 1 d . . . . .
H5 H 0.034776 0.421905 -0.249104 0.025 Uiso 1 1 calc R U . . .
C6 C 0.09498(17) 0.56761(16) -0.11292(14) 0.0161(3) Uani 1 1 d . . . . .
C7 C 0.16950(17) 0.51577(16) -0.04129(14) 0.0156(3) Uani 1 1 d . . . . .
C8 C 0.19793(18) 0.40289(16) -0.05846(14) 0.0166(3) Uani 1 1 d . . . . .
H8 H 0.166884 0.335452 -0.122362 0.020 Uiso 1 1 calc R U . . .
C9 C 0.28034(17) 0.40887(15) 0.03620(14) 0.0149(3) Uani 1 1 d . . . . .
C10 C 0.35229(17) 0.31473(16) 0.05679(14) 0.0163(3) Uani 1 1 d . . . . .
C11 C 0.50153(19) 0.36670(18) 0.07392(16) 0.0230(4) Uani 1 1 d . . . . .
H11A H 0.518839 0.391718 0.011817 0.034 Uiso 1 1 calc R U . . .
H11B H 0.547355 0.304284 0.081692 0.034 Uiso 1 1 calc R U . . .
H11C H 0.533326 0.437163 0.139142 0.034 Uiso 1 1 calc R U . . .
C12 C 0.30623(19) 0.20240(16) -0.04413(15) 0.0215(4) Uani 1 1 d . . . . .
H12A H 0.329898 0.225067 -0.105607 0.032 Uiso 1 1 calc R U . . .
H12B H 0.210454 0.171057 -0.059127 0.032 Uiso 1 1 calc R U . . .
H12C H 0.348968 0.139488 -0.031976 0.032 Uiso 1 1 calc R U . . .
C13 C 0.3235(2) 0.27184(18) 0.15206(16) 0.0243(4) Uani 1 1 d . . . . .
H13A H 0.228080 0.245360 0.143240 0.036 Uiso 1 1 calc R U . . .
H13B H 0.361764 0.338967 0.219243 0.036 Uiso 1 1 calc R U . . .
H13C H 0.362420 0.203840 0.154470 0.036 Uiso 1 1 calc R U . . .
C14 C 0.36346(18) 0.58096(16) 0.22099(14) 0.0172(4) Uani 1 1 d . . . . .
H14A H 0.386584 0.518002 0.251629 0.021 Uiso 1 1 calc R U . . .
H14B H 0.301205 0.615477 0.259561 0.021 Uiso 1 1 calc R U . . .
C15 C 0.48767(17) 0.68125(15) 0.24201(14) 0.0163(3) Uani 1 1 d . . . . .
H15A H 0.466474 0.740741 0.205971 0.020 Uiso 1 1 calc R U . . .
H15B H 0.553381 0.645493 0.209338 0.020 Uiso 1 1 calc R U . . .
C16 C 0.54556(19) 0.66902(16) 0.44914(14) 0.0181(4) Uani 1 1 d . . . . .
H16 H 0.451248 0.625310 0.437681 0.022 Uiso 1 1 calc R U . . .
C17 C 0.62334(19) 0.57355(17) 0.41616(16) 0.0226(4) Uani 1 1 d . . . . .
H17A H 0.620718 0.523352 0.465118 0.027 Uiso 1 1 calc R U . . .
H17B H 0.578442 0.519140 0.342554 0.027 Uiso 1 1 calc R U . . .
C18 C 0.7679(2) 0.62641(19) 0.41816(17) 0.0267(4) Uani 1 1 d . . . . .
H18A H 0.819472 0.657957 0.493785 0.032 Uiso 1 1 calc R U . . .
H18B H 0.802915 0.560215 0.379577 0.032 Uiso 1 1 calc R U . . .
C19 C 0.78834(19) 0.72876(18) 0.36716(16) 0.0233(4) Uani 1 1 d . . . . .
H19A H 0.765331 0.691657 0.287985 0.028 Uiso 1 1 calc R U . . .
H19B H 0.883082 0.771763 0.388937 0.028 Uiso 1 1 calc R U . . .
C20 C 0.70855(18) 0.82373(16) 0.39603(15) 0.0185(4) Uani 1 1 d . . . . .
H20 H 0.718583 0.876971 0.349093 0.022 Uiso 1 1 calc R U . . .
C21 C 0.75546(19) 0.90523(17) 0.51462(15) 0.0225(4) Uani 1 1 d . . . . .
H21A H 0.850951 0.943411 0.529543 0.027 Uiso 1 1 calc R U . . .
H21B H 0.709835 0.971240 0.524506 0.027 Uiso 1 1 calc R U . . .
C22 C 0.7316(2) 0.83898(19) 0.59761(16) 0.0274(4) Uani 1 1 d . . . . .
H22A H 0.740326 0.900465 0.667477 0.033 Uiso 1 1 calc R U . . .
H22B H 0.801496 0.796198 0.607410 0.033 Uiso 1 1 calc R U . . .
C23 C 0.5968(2) 0.74620(18) 0.56830(15) 0.0249(4) Uani 1 1 d . . . . .
H23A H 0.602497 0.690558 0.612000 0.030 Uiso 1 1 calc R U . . .
H23B H 0.530979 0.790713 0.589201 0.030 Uiso 1 1 calc R U . . .
C24 C 0.2295(2) 0.6966(2) 0.5797(2) 0.0410(6) Uani 1 1 d . . . . .
H24 H 0.238285 0.624103 0.532263 0.049 Uiso 1 1 calc R U . . .
C25 C 0.2989(2) 0.7373(3) 0.6849(2) 0.0446(6) Uani 1 1 d . . . . .
H25 H 0.355012 0.692626 0.710189 0.054 Uiso 1 1 calc R U . . .
C26 C 0.2876(3) 0.8425(3) 0.7539(2) 0.0454(7) Uani 1 1 d . . . . .
H26 H 0.336068 0.870889 0.826783 0.054 Uiso 1 1 calc R U . . .
C27 C 0.2052(3) 0.9070(2) 0.7166(2) 0.0469(7) Uani 1 1 d . . . . .
H27 H 0.197516 0.980083 0.763964 0.056 Uiso 1 1 calc R U . . .
C28 C 0.1338(3) 0.8655(2) 0.6106(2) 0.0405(6) Uani 1 1 d . . . . .
H28 H 0.076338 0.908989 0.585234 0.049 Uiso 1 1 calc R U . . .
C29 C 0.1473(2) 0.7601(2) 0.54241(19) 0.0378(5) Uani 1 1 d . . . . .
H29 H 0.099553 0.731356 0.469355 0.045 Uiso 1 1 calc R U . . .
B1 B 0.5535(2) 0.75312(18) 0.37005(16) 0.0155(4) Uani 1 1 d . . . . .

loop_
_atom_site_aniso_label
_atom_site_aniso_U_11
_atom_site_aniso_U_22
_atom_site_aniso_U_33
_atom_site_aniso_U_23
_atom_site_aniso_U_13
_atom_site_aniso_U_12
Br1 0.03159(11) 0.02440(10) 0.02187(10) -0.00185(8) 0.01107(8) -0.00034(8)
Br2 0.02311(10) 0.01927(9) 0.02544(11) 0.00819(8) 0.00336(8) 0.00154(7)
Zn1 0.02137(11) 0.01369(10) 0.01540(11) 0.00207(8) 0.00194(8) 0.00368(8)
N1 0.0168(7) 0.0142(7) 0.0165(7) 0.0047(6) 0.0023(6) 0.0033(6)
N2 0.0194(8) 0.0133(7) 0.0129(7) 0.0033(6) 0.0001(6) 0.0047(6)
N3 0.0176(7) 0.0141(7) 0.0133(7) 0.0039(6) -0.0002(6) 0.0040(6)
N4 0.0227(8) 0.0172(8) 0.0146(8) 0.0034(6) 0.0018(6) 0.0065(6)
N5 0.0326(10) 0.0209(8) 0.0174(8) 0.0066(7) 0.0018(7) 0.0116(8)
C1 0.0297(11) 0.0187(9) 0.0292(11) 0.0057(8) 0.0017(9) 0.0103(8)
C2 0.0173(9) 0.0197(9) 0.0223(10) 0.0079(7) 0.0034(7) 0.0071(7)
C3 0.0226(10) 0.0242(10) 0.0228(10) 0.0113(8) 0.0001(8) 0.0068(8)
C4 0.0252(10) 0.0248(10) 0.0177(10) 0.0051(8) -0.0028(8) 0.0054(8)
C5 0.0234(10) 0.0164(9) 0.0184(9) 0.0032(7) 0.0009(7) 0.0045(7)
C6 0.0167(8) 0.0150(8) 0.0160(9) 0.0057(7) 0.0028(7) 0.0030(7)
C7 0.0166(8) 0.0142(8) 0.0134(8) 0.0031(6) 0.0014(7) 0.0019(7)
C8 0.0207(9) 0.0130(8) 0.0135(8) 0.0021(6) 0.0018(7) 0.0033(7)
C9 0.0175(8) 0.0136(8) 0.0127(8) 0.0033(6) 0.0035(7) 0.0033(7)
C10 0.0188(9) 0.0149(8) 0.0150(9) 0.0045(7) 0.0029(7) 0.0050(7)
C11 0.0213(10) 0.0218(10) 0.0247(10) 0.0055(8) 0.0036(8) 0.0070(8)
C12 0.0254(10) 0.0156(9) 0.0213(10) 0.0035(7) 0.0028(8) 0.0056(8)
C13 0.0331(11) 0.0220(10) 0.0229(10) 0.0111(8) 0.0085(8) 0.0115(8)
C14 0.0220(9) 0.0174(9) 0.0096(8) 0.0031(7) 0.0000(7) 0.0040(7)
C15 0.0204(9) 0.0143(8) 0.0126(8) 0.0030(6) 0.0019(7) 0.0041(7)
C16 0.0217(9) 0.0178(9) 0.0145(9) 0.0058(7) 0.0027(7) 0.0046(7)
C17 0.0299(11) 0.0190(9) 0.0206(10) 0.0077(8) 0.0046(8) 0.0087(8)
C18 0.0271(11) 0.0268(10) 0.0296(11) 0.0097(9) 0.0057(9) 0.0144(9)
C19 0.0188(9) 0.0264(10) 0.0237(10) 0.0062(8) 0.0051(8) 0.0058(8)
C20 0.0200(9) 0.0175(9) 0.0172(9) 0.0066(7) 0.0024(7) 0.0027(7)
C21 0.0221(10) 0.0197(9) 0.0193(10) 0.0025(7) -0.0024(8) 0.0026(8)
C22 0.0347(12) 0.0260(10) 0.0156(10) 0.0032(8) -0.0039(8) 0.0072(9)
C23 0.0359(11) 0.0245(10) 0.0158(9) 0.0088(8) 0.0043(8) 0.0093(9)
C24 0.0391(14) 0.0438(14) 0.0403(14) 0.0070(11) 0.0102(11) 0.0185(12)
C25 0.0321(13) 0.0622(18) 0.0430(15) 0.0216(13) 0.0042(11) 0.0162(12)
C26 0.0386(14) 0.0555(17) 0.0258(12) 0.0113(12) -0.0002(10) -0.0155(12)
C27 0.0683(19) 0.0214(11) 0.0461(16) 0.0046(11) 0.0286(14) -0.0038(12)
C28 0.0438(14) 0.0335(13) 0.0552(16) 0.0262(12) 0.0170(12) 0.0131(11)
C29 0.0372(13) 0.0388(13) 0.0305(13) 0.0094(10) -0.0034(10) 0.0057(11)
B1 0.0191(10) 0.0146(9) 0.0115(9) 0.0027(7) 0.0019(7) 0.0049(8)

loop_
_atom_type_symbol
_atom_type_description
_atom_type_scat_dispersion_real
_atom_type_scat_dispersion_imag
_atom_type_scat_source
C C 0.0033 0.0016 'International Tables Vol C Tables 4.2.6.8 and 6.1.1.4'
H H 0.0000 0.0000 'International Tables Vol C Tables 4.2.6.8 and 6.1.1.4'
B B 0.0013 0.0007 'International Tables Vol C Tables 4.2.6.8 and 6.1.1.4'
Br Br -0.2901 2.4595 'International Tables Vol C Tables 4.2.6.8 and 6.1.1.4'
N N 0.0061 0.0033 'International Tables Vol C Tables 4.2.6.8 and 6.1.1.4'
Zn Zn 0.2839 1.4301 'International Tables Vol C Tables 4.2.6.8 and 6.1.1.4'

loop_
_geom_angle_atom_site_label_1
_geom_angle_atom_site_label_2
_geom_angle_atom_site_label_3
_geom_angle
_geom_angle_site_symmetry_1
_geom_angle_site_symmetry_3
_geom_angle_publ_flag
N2 Zn1 N1 79.82(6) . . ?
N2 Zn1 Br2 120.35(4) . . ?
N1 Zn1 Br2 106.98(4) . . ?
N2 Zn1 Br1 109.87(4) . . ?
N1 Zn1 Br1 124.35(4) . . ?
Br2 Zn1 Br1 112.563(11) . . ?
C2 N1 C6 119.26(15) . . ?
C2 N1 Zn1 126.71(12) . . ?
C6 N1 Zn1 113.56(11) . . ?
C7 N2 N3 106.63(14) . . ?
C7 N2 Zn1 114.20(11) . . ?
N3 N2 Zn1 138.83(11) . . ?
N2 N3 C9 110.63(14) . . ?
N2 N3 C14 116.41(14) . . ?
C9 N3 C14 132.88(15) . . ?
N5 N4 B1 117.54(14) . . ?
N5 N4 H4A 106.0(13) . . ?
B1 N4 H4A 112.6(13) . . ?
N5 N4 H4B 105.3(14) . . ?
B1 N4 H4B 112.5(14) . . ?
H4A N4 H4B 101.5(19) . . ?
N4 N5 H5A 103.7(15) . . ?
N4 N5 H5B 107.8(15) . . ?
H5A N5 H5B 108(2) . . ?
C2 C1 H1A 109.5 . . ?
C2 C1 H1B 109.5 . . ?
H1A C1 H1B 109.5 . . ?
C2 C1 H1C 109.5 . . ?
H1A C1 H1C 109.5 . . ?
H1B C1 H1C 109.5 . . ?
N1 C2 C3 120.73(17) . . ?
N1 C2 C1 116.86(17) . . ?
C3 C2 C1 122.40(17) . . ?
C4 C3 C2 119.75(17) . . ?
C4 C3 H3 120.1 . . ?
C2 C3 H3 120.1 . . ?
C3 C4 C5 119.63(18) . . ?
C3 C4 H4 120.2 . . ?
C5 C4 H4 120.2 . . ?
C6 C5 C4 118.27(17) . . ?
C6 C5 H5 120.9 . . ?
C4 C5 H5 120.9 . . ?
N1 C6 C5 122.35(16) . . ?
N1 C6 C7 114.59(15) . . ?
C5 C6 C7 123.03(16) . . ?
N2 C7 C8 110.23(15) . . ?
N2 C7 C6 117.62(15) . . ?
C8 C7 C6 132.05(16) . . ?
C9 C8 C7 106.17(15) . . ?
C9 C8 H8 126.9 . . ?
C7 C8 H8 126.9 . . ?
N3 C9 C8 106.33(15) . . ?
N3 C9 C10 125.80(15) . . ?
C8 C9 C10 127.59(16) . . ?
C9 C10 C13 113.78(15) . . ?
C9 C10 C12 107.93(14) . . ?
C13 C10 C12 107.20(15) . . ?
C9 C10 C11 109.31(14) . . ?
C13 C10 C11 110.22(15) . . ?
C12 C10 C11 108.21(15) . . ?
C10 C11 H11A 109.5 . . ?
C10 C11 H11B 109.5 . . ?
H11A C11 H11B 109.5 . . ?
C10 C11 H11C 109.5 . . ?
H11A C11 H11C 109.5 . . ?
H11B C11 H11C 109.5 . . ?
C10 C12 H12A 109.5 . . ?
C10 C12 H12B 109.5 . . ?
H12A C12 H12B 109.5 . . ?
C10 C12 H12C 109.5 . . ?
H12A C12 H12C 109.5 . . ?
H12B C12 H12C 109.5 . . ?
C10 C13 H13A 109.5 . . ?
C10 C13 H13B 109.5 . . ?
H13A C13 H13B 109.5 . . ?
C10 C13 H13C 109.5 . . ?
H13A C13 H13C 109.5 . . ?
H13B C13 H13C 109.5 . . ?
N3 C14 C15 114.71(15) . . ?
N3 C14 H14A 108.6 . . ?
C15 C14 H14A 108.6 . . ?
N3 C14 H14B 108.6 . . ?
C15 C14 H14B 108.6 . . ?
H14A C14 H14B 107.6 . . ?
C14 C15 B1 113.77(15) . . ?
C14 C15 H15A 108.8 . . ?
B1 C15 H15A 108.8 . . ?
C14 C15 H15B 108.8 . . ?
B1 C15 H15B 108.8 . . ?
H15A C15 H15B 107.7 . . ?
C23 C16 C17 112.11(15) . . ?
C23 C16 B1 111.56(15) . . ?
C17 C16 B1 108.16(15) . . ?
C23 C16 H16 108.3 . . ?
C17 C16 H16 108.3 . . ?
B1 C16 H16 108.3 . . ?
C18 C17 C16 114.85(16) . . ?
C18 C17 H17A 108.6 . . ?
C16 C17 H17A 108.6 . . ?
C18 C17 H17B 108.6 . . ?
C16 C17 H17B 108.6 . . ?
H17A C17 H17B 107.5 . . ?
C19 C18 C17 113.90(16) . . ?
C19 C18 H18A 108.8 . . ?
C17 C18 H18A 108.8 . . ?
C19 C18 H18B 108.8 . . ?
C17 C18 H18B 108.8 . . ?
H18A C18 H18B 107.7 . . ?
C18 C19 C20 115.93(16) . . ?
C18 C19 H19A 108.3 . . ?
C20 C19 H19A 108.3 . . ?
C18 C19 H19B 108.3 . . ?
C20 C19 H19B 108.3 . . ?
H19A C19 H19B 107.4 . . ?
C21 C20 C19 113.00(15) . . ?
C21 C20 B1 110.08(15) . . ?
C19 C20 B1 108.83(15) . . ?
C21 C20 H20 108.3 . . ?
C19 C20 H20 108.3 . . ?
B1 C20 H20 108.3 . . ?
C22 C21 C20 114.87(16) . . ?
C22 C21 H21A 108.5 . . ?
C20 C21 H21A 108.5 . . ?
C22 C21 H21B 108.5 . . ?
C20 C21 H21B 108.5 . . ?
H21A C21 H21B 107.5 . . ?
C21 C22 C23 115.15(16) . . ?
C21 C22 H22A 108.5 . . ?
C23 C22 H22A 108.5 . . ?
C21 C22 H22B 108.5 . . ?
C23 C22 H22B 108.5 . . ?
H22A C22 H22B 107.5 . . ?
C16 C23 C22 116.03(17) . . ?
C16 C23 H23A 108.3 . . ?
C22 C23 H23A 108.3 . . ?
C16 C23 H23B 108.3 . . ?
C22 C23 H23B 108.3 . . ?
H23A C23 H23B 107.4 . . ?
C25 C24 C29 120.4(2) . . ?
C25 C24 H24 119.8 . . ?
C29 C24 H24 119.8 . . ?
C24 C25 C26 120.3(2) . . ?
C24 C25 H25 119.9 . . ?
C26 C25 H25 119.9 . . ?
C25 C26 C27 119.5(2) . . ?
C25 C26 H26 120.2 . . ?
C27 C26 H26 120.2 . . ?
C28 C27 C26 120.3(2) . . ?
C28 C27 H27 119.8 . . ?
C26 C27 H27 119.8 . . ?
C29 C28 C27 119.2(2) . . ?
C29 C28 H28 120.4 . . ?
C27 C28 H28 120.4 . . ?
C24 C29 C28 120.3(2) . . ?
C24 C29 H29 119.9 . . ?
C28 C29 H29 119.9 . . ?
C16 B1 C20 105.22(14) . . ?
C16 B1 C15 115.44(15) . . ?
C20 B1 C15 113.96(15) . . ?
C16 B1 N4 107.15(14) . . ?
C20 B1 N4 108.90(14) . . ?
C15 B1 N4 105.90(14) . . ?

loop_
_geom_bond_atom_site_label_1
_geom_bond_atom_site_label_2
_geom_bond_distance
_geom_bond_site_symmetry_2
_geom_bond_publ_flag
Br1 Zn1 2.3619(3) . ?
Br2 Zn1 2.3569(3) . ?
Zn1 N2 2.0519(14) . ?
Zn1 N1 2.0860(15) . ?
N1 C2 1.346(2) . ?
N1 C6 1.362(2) . ?
N2 C7 1.333(2) . ?
N2 N3 1.355(2) . ?
N3 C9 1.370(2) . ?
N3 C14 1.477(2) . ?
N4 N5 1.468(2) . ?
N4 B1 1.651(3) . ?
N4 H4A 0.905(15) . ?
N4 H4B 0.890(15) . ?
N5 H5A 0.873(15) . ?
N5 H5B 0.868(15) . ?
C1 C2 1.497(3) . ?
C1 H1A 0.9800 . ?
C1 H1B 0.9800 . ?
C1 H1C 0.9800 . ?
C2 C3 1.393(3) . ?
C3 C4 1.380(3) . ?
C3 H3 0.9500 . ?
C4 C5 1.389(3) . ?
C4 H4 0.9500 . ?
C5 C6 1.379(3) . ?
C5 H5 0.9500 . ?
C6 C7 1.469(2) . ?
C7 C8 1.395(2) . ?
C8 C9 1.382(2) . ?
C8 H8 0.9500 . ?
C9 C10 1.527(2) . ?
C10 C13 1.536(3) . ?
C10 C12 1.538(2) . ?
C10 C11 1.541(3) . ?
C11 H11A 0.9800 . ?
C11 H11B 0.9800 . ?
C11 H11C 0.9800 . ?
C12 H12A 0.9800 . ?
C12 H12B 0.9800 . ?
C12 H12C 0.9800 . ?
C13 H13A 0.9800 . ?
C13 H13B 0.9800 . ?
C13 H13C 0.9800 . ?
C14 C15 1.519(2) . ?
C14 H14A 0.9900 . ?
C14 H14B 0.9900 . ?
C15 B1 1.640(3) . ?
C15 H15A 0.9900 . ?
C15 H15B 0.9900 . ?
C16 C23 1.539(3) . ?
C16 C17 1.544(3) . ?
C16 B1 1.628(3) . ?
C16 H16 1.0000 . ?
C17 C18 1.536(3) . ?
C17 H17A 0.9900 . ?
C17 H17B 0.9900 . ?
C18 C19 1.533(3) . ?
C18 H18A 0.9900 . ?
C18 H18B 0.9900 . ?
C19 C20 1.546(3) . ?
C19 H19A 0.9900 . ?
C19 H19B 0.9900 . ?
C20 C21 1.545(3) . ?
C20 B1 1.629(3) . ?
C20 H20 1.0000 . ?
C21 C22 1.538(3) . ?
C21 H21A 0.9900 . ?
C21 H21B 0.9900 . ?
C22 C23 1.541(3) . ?
C22 H22A 0.9900 . ?
C22 H22B 0.9900 . ?
C23 H23A 0.9900 . ?
C23 H23B 0.9900 . ?
C24 C25 1.370(4) . ?
C24 C29 1.375(3) . ?
C24 H24 0.9500 . ?
C25 C26 1.374(4) . ?
C25 H25 0.9500 . ?
C26 C27 1.386(4) . ?
C26 H26 0.9500 . ?
C27 C28 1.385(4) . ?
C27 H27 0.9500 . ?
C28 C29 1.379(3) . ?
C28 H28 0.9500 . ?
C29 H29 0.9500 . ?

loop_
_geom_torsion_atom_site_label_1
_geom_torsion_atom_site_label_2
_geom_torsion_atom_site_label_3
_geom_torsion_atom_site_label_4
_geom_torsion
_geom_torsion_site_symmetry_1
_geom_torsion_site_symmetry_2
_geom_torsion_site_symmetry_3
_geom_torsion_site_symmetry_4
_geom_torsion_publ_flag
C7 N2 N3 C9 1.1(2) . . . . ?
Zn1 N2 N3 C9 -171.47(14) . . . . ?
C7 N2 N3 C14 -175.97(15) . . . . ?
Zn1 N2 N3 C14 11.5(3) . . . . ?
C6 N1 C2 C3 0.4(3) . . . . ?
Zn1 N1 C2 C3 171.98(14) . . . . ?
C6 N1 C2 C1 -178.89(16) . . . . ?
Zn1 N1 C2 C1 -7.3(2) . . . . ?
N1 C2 C3 C4 0.5(3) . . . . ?
C1 C2 C3 C4 179.70(19) . . . . ?
C2 C3 C4 C5 -0.5(3) . . . . ?
C3 C4 C5 C6 -0.3(3) . . . . ?
C2 N1 C6 C5 -1.2(3) . . . . ?
Zn1 N1 C6 C5 -173.88(15) . . . . ?
C2 N1 C6 C7 176.76(16) . . . . ?
Zn1 N1 C6 C7 4.10(19) . . . . ?
C4 C5 C6 N1 1.2(3) . . . . ?
C4 C5 C6 C7 -176.64(17) . . . . ?
N3 N2 C7 C8 -0.3(2) . . . . ?
Zn1 N2 C7 C8 174.35(12) . . . . ?
N3 N2 C7 C6 -177.03(15) . . . . ?
Zn1 N2 C7 C6 -2.4(2) . . . . ?
N1 C6 C7 N2 -1.2(2) . . . . ?
C5 C6 C7 N2 176.77(17) . . . . ?
N1 C6 C7 C8 -177.08(18) . . . . ?
C5 C6 C7 C8 0.9(3) . . . . ?
N2 C7 C8 C9 -0.6(2) . . . . ?
C6 C7 C8 C9 175.52(19) . . . . ?
N2 N3 C9 C8 -1.4(2) . . . . ?
C14 N3 C9 C8 174.96(18) . . . . ?
N2 N3 C9 C10 172.82(16) . . . . ?
C14 N3 C9 C10 -10.8(3) . . . . ?
C7 C8 C9 N3 1.2(2) . . . . ?
C7 C8 C9 C10 -172.92(17) . . . . ?
N3 C9 C10 C13 62.2(2) . . . . ?
C8 C9 C10 C13 -124.7(2) . . . . ?
N3 C9 C10 C12 -178.94(17) . . . . ?
C8 C9 C10 C12 -5.9(3) . . . . ?
N3 C9 C10 C11 -61.5(2) . . . . ?
C8 C9 C10 C11 111.6(2) . . . . ?
N2 N3 C14 C15 -73.9(2) . . . . ?
C9 N3 C14 C15 109.9(2) . . . . ?
N3 C14 C15 B1 174.89(14) . . . . ?
C23 C16 C17 C18 -66.5(2) . . . . ?
B1 C16 C17 C18 57.0(2) . . . . ?
C16 C17 C18 C19 -44.8(2) . . . . ?
C17 C18 C19 C20 43.0(2) . . . . ?
C18 C19 C20 C21 69.3(2) . . . . ?
C18 C19 C20 B1 -53.3(2) . . . . ?
C19 C20 C21 C22 -66.8(2) . . . . ?
B1 C20 C21 C22 55.1(2) . . . . ?
C20 C21 C22 C23 -42.1(2) . . . . ?
C17 C16 C23 C22 71.8(2) . . . . ?
B1 C16 C23 C22 -49.7(2) . . . . ?
C21 C22 C23 C16 39.3(2) . . . . ?
C29 C24 C25 C26 -0.5(4) . . . . ?
C24 C25 C26 C27 0.3(4) . . . . ?
C25 C26 C27 C28 0.4(4) . . . . ?
C26 C27 C28 C29 -0.9(4) . . . . ?
C25 C24 C29 C28 0.0(4) . . . . ?
C27 C28 C29 C24 0.7(4) . . . . ?
C23 C16 B1 C20 59.30(19) . . . . ?
C17 C16 B1 C20 -64.45(17) . . . . ?
C23 C16 B1 C15 -174.16(16) . . . . ?
C17 C16 B1 C15 62.1(2) . . . . ?
C23 C16 B1 N4 -56.50(19) . . . . ?
C17 C16 B1 N4 179.75(14) . . . . ?
C21 C20 B1 C16 -61.82(18) . . . . ?
C19 C20 B1 C16 62.52(18) . . . . ?
C21 C20 B1 C15 170.73(14) . . . . ?
C19 C20 B1 C15 -64.93(19) . . . . ?
C21 C20 B1 N4 52.77(18) . . . . ?
C19 C20 B1 N4 177.11(14) . . . . ?
C14 C15 B1 C16 37.0(2) . . . . ?
C14 C15 B1 C20 159.00(15) . . . . ?
C14 C15 B1 N4 -81.32(17) . . . . ?
N5 N4 B1 C16 161.86(15) . . . . ?
N5 N4 B1 C20 48.5(2) . . . . ?
N5 N4 B1 C15 -74.41(18) . . . . ?
